data_8107112
loop_
_publ_author_name
'Oswald, Tim'
'Frey, Annika'
'Schmidtmann, Marc'
'Beckhaus, R\"udiger'

_publ_section_title
;
 Crystal structure of an isomeric bis[(\h 5:\h
 1-6,6-di-p-tolylpentafulvene)(\h
 5-pentamethylcyclopentadienyl)titanium(III)]-\m 2,\h 1:\h 1-dinitrogen
 complex, C60H66N2Ti2
;
_journal_issue 4
_journal_name_full 'Zeitschrift f\"ur Kristallographie - New Crystal Structures'
_journal_page_first 1095
_journal_page_last 1097
_journal_paper_doi 10.1515/ncrs-2016-0074
_journal_volume 231
_journal_year 2016
_chemical_formula_structural Ti2N2(C10H15)2(C20H18)2
_chemical_formula_sum 'C60 H66 N2 Ti2'
_chemical_formula_weight 910.94
_space_group_crystal_system triclinic
_space_group_IT_number 2
_space_group_name_Hall '-P 1'
_space_group_name_H-M_alt 'P -1'
_atom_sites_solution_hydrogens difmap
_atom_sites_solution_primary direct
_atom_sites_solution_secondary difmap
_cell_angle_alpha 66.7623(13)
_cell_angle_beta 89.0505(13)
_cell_angle_gamma 80.9952(13)
_cell_formula_units_Z 1
_cell_length_a 8.8070(3)
_cell_length_b 11.9544(5)
_cell_length_c 12.3447(5)
_cell_measurement_reflns_used 9901
_cell_measurement_temperature 100(2)
_cell_measurement_theta_max 31.17
_cell_measurement_theta_min 2.75
_cell_volume 1178.06(8)
_computing_cell_refinement 'Bruker SAINT V8.34A'
_computing_data_collection 'Bruker APEX2'
_computing_data_reduction 'Bruker SAINT V8.34A'
_computing_structure_refinement 'SHELXL-2014/7 (Sheldrick, 2014)'
_computing_structure_solution 'SHELXS-2013/1 (Sheldrick, 2013)'
_diffrn_ambient_temperature 100(2)
_diffrn_measured_fraction_theta_full 1.000
_diffrn_measured_fraction_theta_max 1.000
_diffrn_measurement_device_type 'Bruker APEX-II CCD'
_diffrn_measurement_method '\f and \w scans'
_diffrn_radiation_type MoK\a
_diffrn_radiation_wavelength 0.71073
_diffrn_reflns_av_R_equivalents 0.0427
_diffrn_reflns_av_unetI/netI 0.0369
_diffrn_reflns_Laue_measured_fraction_full 1.000
_diffrn_reflns_Laue_measured_fraction_max 1.000
_diffrn_reflns_limit_h_max 13
_diffrn_reflns_limit_h_min -12
_diffrn_reflns_limit_k_max 17
_diffrn_reflns_limit_k_min -17
_diffrn_reflns_limit_l_max 18
_diffrn_reflns_limit_l_min -18
_diffrn_reflns_number 48555
_diffrn_reflns_point_group_measured_fraction_full 1.000
_diffrn_reflns_point_group_measured_fraction_max 1.000
_diffrn_reflns_theta_full 25.242
_diffrn_reflns_theta_max 32.029
_diffrn_reflns_theta_min 1.798
_diffrn_source 'sealed tube'
_exptl_absorpt_coefficient_mu 0.381
_exptl_absorpt_correction_T_max 1.0000
_exptl_absorpt_correction_T_min 0.9396
_exptl_absorpt_correction_type multi-scan
_exptl_absorpt_process_details 'SADABS-2014/5 (Sheldrick)'
_exptl_crystal_colour purple-red
_exptl_crystal_density_diffrn 1.284
_exptl_crystal_description block
_exptl_crystal_F_000 484
_exptl_crystal_size_max 0.240
_exptl_crystal_size_mid 0.160
_exptl_crystal_size_min 0.040
_refine_diff_density_max 0.741
_refine_diff_density_min -0.277
_refine_diff_density_rms 0.069
_refine_ls_extinction_coef .
_refine_ls_extinction_method none
_refine_ls_goodness_of_fit_ref 1.025
_refine_ls_hydrogen_treatment constr
_refine_ls_matrix_type full
_refine_ls_number_parameters 296
_refine_ls_number_reflns 8199
_refine_ls_number_restraints 0
_refine_ls_restrained_S_all 1.025
_refine_ls_R_factor_all 0.0614
_refine_ls_R_factor_gt 0.0426
_refine_ls_shift/su_max 0.001
_refine_ls_shift/su_mean 0.000
_refine_ls_structure_factor_coef Fsqd
_refine_ls_weighting_details 'w=1/[\s^2^(Fo^2^)+(0.0600P)^2^+0.4000P] where P=(Fo^2^+2Fc^2^)/3'
_refine_ls_weighting_scheme calc
_refine_ls_wR_factor_gt 0.1046
_refine_ls_wR_factor_ref 0.1145
_reflns_Friedel_coverage 0.000
_reflns_Friedel_fraction_full .
_reflns_Friedel_fraction_max .
_reflns_number_gt 6433
_reflns_number_total 8199
_reflns_threshold_expression 'I > 2\s(I)'
_cod_data_source_file suppl_ncrs-2016-0074_suppl.cif
_cod_data_source_block to88
_cod_database_code 8107112
_shelx_space_group_comment
;
The symmetry employed for this shelxl refinement is uniquely defined
by the following loop, which should always be used as a source of
symmetry information in preference to the above space-group names.
They are only intended as comments.
;
_shelx_estimated_absorpt_t_min 0.914
_shelx_estimated_absorpt_t_max 0.985

loop_
_space_group_symop_operation_xyz
'x, y, z'
'-x, -y, -z'

loop_
_atom_site_label
_atom_site_type_symbol
_atom_site_fract_x
_atom_site_fract_y
_atom_site_fract_z
_atom_site_U_iso_or_equiv
_atom_site_adp_type
_atom_site_occupancy
_atom_site_site_symmetry_order
_atom_site_calc_flag
_atom_site_refinement_flags_posn
_atom_site_refinement_flags_adp
_atom_site_refinement_flags_occupancy
_atom_site_disorder_assembly
_atom_site_disorder_group
Ti1 Ti 0.53116(3) 0.33899(2) 0.71576(2) 0.01393(6) Uani 1 1 d . . . . .
N1 N 0.50850(12) 0.46213(10) 0.54702(9) 0.0145(2) Uani 1 1 d . . . . .
C1 C 0.26091(15) 0.35626(13) 0.67977(11) 0.0181(2) Uani 1 1 d . . . . .
C2 C 0.28058(15) 0.45221(13) 0.71683(11) 0.0168(2) Uani 1 1 d . . . . .
C3 C 0.33910(15) 0.39664(13) 0.83607(11) 0.0171(2) Uani 1 1 d . . . . .
C4 C 0.35635(16) 0.26680(13) 0.87271(11) 0.0182(2) Uani 1 1 d . . . . .
C5 C 0.30556(16) 0.24195(13) 0.77648(12) 0.0192(3) Uani 1 1 d . . . . .
C6 C 0.18615(17) 0.37304(15) 0.56464(13) 0.0244(3) Uani 1 1 d . . . . .
H6A H 0.2246 0.4397 0.5000 0.037 Uiso 1 1 calc R U . . .
H6B H 0.0743 0.3942 0.5666 0.037 Uiso 1 1 calc R U . . .
H6C H 0.2107 0.2962 0.5523 0.037 Uiso 1 1 calc R U . . .
C7 C 0.21768(16) 0.58602(13) 0.64970(12) 0.0213(3) Uani 1 1 d . . . . .
H7A H 0.2296 0.6317 0.6989 0.032 Uiso 1 1 calc R U . . .
H7B H 0.1083 0.5952 0.6286 0.032 Uiso 1 1 calc R U . . .
H7C H 0.2740 0.6187 0.5777 0.032 Uiso 1 1 calc R U . . .
C8 C 0.35508(17) 0.46201(14) 0.91553(12) 0.0214(3) Uani 1 1 d . . . . .
H8A H 0.4087 0.4036 0.9900 0.032 Uiso 1 1 calc R U . . .
H8B H 0.2527 0.4963 0.9314 0.032 Uiso 1 1 calc R U . . .
H8C H 0.4143 0.5290 0.8773 0.032 Uiso 1 1 calc R U . . .
C9 C 0.39592(18) 0.17514(14) 0.99758(12) 0.0243(3) Uani 1 1 d . . . . .
H9A H 0.4186 0.0917 0.9990 0.036 Uiso 1 1 calc R U . . .
H9B H 0.3086 0.1804 1.0466 0.036 Uiso 1 1 calc R U . . .
H9C H 0.4863 0.1936 1.0285 0.036 Uiso 1 1 calc R U . . .
C10 C 0.27447(19) 0.12026(15) 0.78139(14) 0.0271(3) Uani 1 1 d . . . . .
H10A H 0.3015 0.1127 0.7070 0.041 Uiso 1 1 calc R U . . .
H10B H 0.1651 0.1154 0.7936 0.041 Uiso 1 1 calc R U . . .
H10C H 0.3365 0.0532 0.8468 0.041 Uiso 1 1 calc R U . . .
C11 C 0.78900(15) 0.24304(12) 0.78771(11) 0.0169(2) Uani 1 1 d . . . . .
C12 C 0.78036(15) 0.27684(13) 0.66380(11) 0.0181(2) Uani 1 1 d . . . . .
H12 H 0.8314 0.3370 0.6071 0.022 Uiso 1 1 calc R U . . .
C13 C 0.68253(17) 0.20540(13) 0.63917(12) 0.0206(3) Uani 1 1 d . . . . .
H13 H 0.6579 0.2081 0.5634 0.025 Uiso 1 1 calc R U . . .
C14 C 0.62847(17) 0.12994(13) 0.74660(13) 0.0211(3) Uani 1 1 d . . . . .
H14 H 0.5598 0.0732 0.7562 0.025 Uiso 1 1 calc R U . . .
C15 C 0.69434(16) 0.15311(12) 0.83849(12) 0.0188(3) Uani 1 1 d . . . . .
H15 H 0.6773 0.1144 0.9202 0.023 Uiso 1 1 calc R U . . .
C16 C 0.87524(15) 0.30292(13) 0.84861(12) 0.0184(2) Uani 1 1 d . . . . .
H16 H 0.9838 0.2990 0.8234 0.022 Uiso 1 1 calc R U . . .
C17 C 0.87884(16) 0.23641(13) 0.98252(12) 0.0197(3) Uani 1 1 d . . . . .
C18 C 0.76316(17) 0.26935(14) 1.04787(12) 0.0225(3) Uani 1 1 d . . . . .
H18 H 0.6804 0.3339 1.0085 0.027 Uiso 1 1 calc R U . . .
C19 C 0.76744(19) 0.20878(14) 1.17025(13) 0.0257(3) Uani 1 1 d . . . . .
H19 H 0.6865 0.2315 1.2132 0.031 Uiso 1 1 calc R U . . .
C20 C 0.8880(2) 0.11596(14) 1.23019(13) 0.0267(3) Uani 1 1 d . . . . .
C21 C 1.00129(19) 0.08182(15) 1.16507(14) 0.0288(3) Uani 1 1 d . . . . .
H21 H 1.0839 0.0172 1.2047 0.035 Uiso 1 1 calc R U . . .
C22 C 0.99647(18) 0.14033(14) 1.04293(14) 0.0250(3) Uani 1 1 d . . . . .
H22 H 1.0747 0.1143 1.0001 0.030 Uiso 1 1 calc R U . . .
C23 C 0.8966(3) 0.05468(18) 1.36322(15) 0.0415(5) Uani 1 1 d . . . . .
H23A H 0.9438 0.1047 1.3956 0.062 Uiso 1 1 calc R U . . .
H23B H 0.9591 -0.0276 1.3888 0.062 Uiso 1 1 calc R U . . .
H23C H 0.7927 0.0471 1.3917 0.062 Uiso 1 1 calc R U . . .
C24 C 0.80193(16) 0.43806(13) 0.80495(11) 0.0183(2) Uani 1 1 d . . . . .
C25 C 0.88554(17) 0.52174(14) 0.81968(13) 0.0239(3) Uani 1 1 d . . . . .
H25 H 0.9838 0.4929 0.8601 0.029 Uiso 1 1 calc R U . . .
C26 C 0.82599(19) 0.64626(15) 0.77572(14) 0.0269(3) Uani 1 1 d . . . . .
H26 H 0.8827 0.7028 0.7865 0.032 Uiso 1 1 calc R U . . .
C27 C 0.68153(18) 0.68852(13) 0.71522(13) 0.0242(3) Uani 1 1 d . . . . .
C28 C 0.6186(2) 0.82522(15) 0.66091(17) 0.0352(4) Uani 1 1 d . . . . .
H28A H 0.5708 0.8507 0.7216 0.053 Uiso 1 1 calc R U . . .
H28B H 0.5416 0.8420 0.5977 0.053 Uiso 1 1 calc R U . . .
H28C H 0.7028 0.8715 0.6283 0.053 Uiso 1 1 calc R U . . .
C29 C 0.59932(17) 0.60225(13) 0.70499(12) 0.0206(3) Uani 1 1 d . . . . .
H29 H 0.5005 0.6317 0.6654 0.025 Uiso 1 1 calc R U . . .
C30 C 0.65308(15) 0.47421(12) 0.74952(11) 0.0173(2) Uani 1 1 d . . . . .

loop_
_atom_site_aniso_label
_atom_site_aniso_U_11
_atom_site_aniso_U_22
_atom_site_aniso_U_33
_atom_site_aniso_U_23
_atom_site_aniso_U_13
_atom_site_aniso_U_12
Ti1 0.01293(11) 0.01467(11) 0.01063(10) -0.00139(8) 0.00098(7) -0.00195(8)
N1 0.0114(5) 0.0167(5) 0.0139(5) -0.0048(4) 0.0018(4) -0.0015(4)
C1 0.0136(6) 0.0254(6) 0.0139(5) -0.0054(5) 0.0026(4) -0.0054(5)
C2 0.0121(5) 0.0222(6) 0.0130(5) -0.0040(5) 0.0022(4) -0.0019(5)
C3 0.0149(6) 0.0216(6) 0.0121(5) -0.0040(5) 0.0027(4) -0.0030(5)
C4 0.0167(6) 0.0210(6) 0.0134(5) -0.0025(5) 0.0033(4) -0.0053(5)
C5 0.0180(6) 0.0227(6) 0.0166(6) -0.0057(5) 0.0049(5) -0.0083(5)
C6 0.0192(7) 0.0360(8) 0.0180(6) -0.0088(6) -0.0001(5) -0.0095(6)
C7 0.0183(6) 0.0232(6) 0.0169(6) -0.0037(5) 0.0011(5) 0.0008(5)
C8 0.0221(7) 0.0255(7) 0.0164(6) -0.0083(5) 0.0025(5) -0.0034(5)
C9 0.0276(7) 0.0242(7) 0.0148(6) -0.0002(5) 0.0040(5) -0.0070(6)
C10 0.0290(8) 0.0270(7) 0.0280(7) -0.0101(6) 0.0070(6) -0.0145(6)
C11 0.0152(6) 0.0185(6) 0.0139(5) -0.0043(4) -0.0001(4) 0.0003(5)
C12 0.0159(6) 0.0210(6) 0.0147(5) -0.0052(5) 0.0020(4) -0.0006(5)
C13 0.0230(7) 0.0198(6) 0.0173(6) -0.0074(5) -0.0018(5) 0.0019(5)
C14 0.0219(7) 0.0163(6) 0.0223(6) -0.0051(5) -0.0017(5) -0.0018(5)
C15 0.0194(6) 0.0160(6) 0.0160(6) -0.0021(5) -0.0001(5) 0.0005(5)
C16 0.0145(6) 0.0227(6) 0.0163(6) -0.0065(5) -0.0001(4) -0.0016(5)
C17 0.0199(6) 0.0215(6) 0.0166(6) -0.0063(5) -0.0024(5) -0.0030(5)
C18 0.0238(7) 0.0234(7) 0.0170(6) -0.0056(5) -0.0017(5) -0.0006(5)
C19 0.0330(8) 0.0262(7) 0.0171(6) -0.0080(5) 0.0024(5) -0.0036(6)
C20 0.0370(8) 0.0243(7) 0.0171(6) -0.0053(5) -0.0064(6) -0.0072(6)
C21 0.0283(8) 0.0259(7) 0.0260(7) -0.0054(6) -0.0093(6) 0.0015(6)
C22 0.0222(7) 0.0260(7) 0.0240(7) -0.0085(6) -0.0025(5) 0.0003(6)
C23 0.0636(13) 0.0364(9) 0.0180(7) -0.0043(7) -0.0099(8) -0.0060(9)
C24 0.0178(6) 0.0222(6) 0.0142(5) -0.0057(5) 0.0025(4) -0.0057(5)
C25 0.0197(7) 0.0287(7) 0.0247(7) -0.0104(6) 0.0011(5) -0.0087(6)
C26 0.0285(8) 0.0276(7) 0.0303(8) -0.0143(6) 0.0067(6) -0.0140(6)
C27 0.0283(7) 0.0195(6) 0.0242(7) -0.0075(5) 0.0090(6) -0.0064(5)
C28 0.0414(10) 0.0196(7) 0.0440(10) -0.0109(7) 0.0065(8) -0.0084(7)
C29 0.0199(6) 0.0207(6) 0.0201(6) -0.0070(5) 0.0033(5) -0.0037(5)
C30 0.0168(6) 0.0193(6) 0.0149(5) -0.0053(5) 0.0030(4) -0.0046(5)

loop_
_atom_type_symbol
_atom_type_description
_atom_type_scat_dispersion_real
_atom_type_scat_dispersion_imag
_atom_type_scat_source
C C 0.0033 0.0016 'International Tables Vol C Tables 4.2.6.8 and 6.1.1.4'
H H 0.0000 0.0000 'International Tables Vol C Tables 4.2.6.8 and 6.1.1.4'
N N 0.0061 0.0033 'International Tables Vol C Tables 4.2.6.8 and 6.1.1.4'
Ti Ti 0.2776 0.4457 'International Tables Vol C Tables 4.2.6.8 and 6.1.1.4'

loop_
_geom_angle_atom_site_label_1
_geom_angle_atom_site_label_2
_geom_angle_atom_site_label_3
_geom_angle
_geom_angle_site_symmetry_1
_geom_angle_site_symmetry_3
N1 Ti1 C30 85.31(5) . .
N1 Ti1 C12 84.00(4) . .
C30 Ti1 C12 81.43(5) . .
N1 Ti1 C13 84.87(5) . .
C30 Ti1 C13 116.01(5) . .
C12 Ti1 C13 34.67(5) . .
N1 Ti1 C11 115.32(4) . .
C30 Ti1 C11 70.99(5) . .
C12 Ti1 C11 34.73(4) . .
C13 Ti1 C11 57.52(5) . .
N1 Ti1 C1 80.36(4) . .
C30 Ti1 C1 127.30(5) . .
C12 Ti1 C1 145.43(5) . .
C13 Ti1 C1 112.82(5) . .
C11 Ti1 C1 158.50(5) . .
N1 Ti1 C15 139.58(5) . .
C30 Ti1 C15 98.47(5) . .
C12 Ti1 C15 57.24(5) . .
C13 Ti1 C15 57.18(5) . .
C11 Ti1 C15 34.20(5) . .
C1 Ti1 C15 124.49(5) . .
N1 Ti1 C14 116.20(5) . .
C30 Ti1 C14 128.26(5) . .
C12 Ti1 C14 57.24(5) . .
C13 Ti1 C14 34.15(5) . .
C11 Ti1 C14 57.28(5) . .
C1 Ti1 C14 103.34(5) . .
C15 Ti1 C14 34.59(5) . .
N1 Ti1 C2 80.17(4) . .
C30 Ti1 C2 93.09(5) . .
C12 Ti1 C2 163.63(5) . .
C13 Ti1 C2 146.00(5) . .
C11 Ti1 C2 155.77(5) . .
C1 Ti1 C2 34.61(5) . .
C15 Ti1 C2 139.11(5) . .
C14 Ti1 C2 134.77(5) . .
N1 Ti1 C5 112.22(5) . .
C30 Ti1 C5 139.26(5) . .
C12 Ti1 C5 134.73(5) . .
C13 Ti1 C5 102.43(5) . .
C11 Ti1 C5 125.07(5) . .
C1 Ti1 C5 34.28(5) . .
C15 Ti1 C5 90.94(5) . .
C14 Ti1 C5 78.14(5) . .
C2 Ti1 C5 56.93(5) . .
N1 Ti1 C4 134.99(5) . .
C30 Ti1 C4 107.76(5) . .
C12 Ti1 C4 139.54(5) . .
C13 Ti1 C4 122.79(5) . .
C11 Ti1 C4 109.63(5) . .
C1 Ti1 C4 57.14(5) . .
C15 Ti1 C4 82.31(5) . .
C14 Ti1 C4 89.61(5) . .
C2 Ti1 C4 56.83(4) . .
C5 Ti1 C4 34.31(5) . .
N1 Ti1 C3 111.65(4) . .
C30 Ti1 C3 82.83(5) . .
C12 Ti1 C3 156.75(5) . .
C13 Ti1 C3 156.64(5) . .
C11 Ti1 C3 123.02(4) . .
C1 Ti1 C3 57.14(5) . .
C15 Ti1 C3 108.74(5) . .
C14 Ti1 C3 123.47(5) . .
C2 Ti1 C3 34.19(4) . .
C5 Ti1 C3 56.72(5) . .
C4 Ti1 C3 33.99(5) . .
N1 N1 Ti1 175.83(14) 2_666 .
C5 C1 C2 107.85(12) . .
C5 C1 C6 125.56(13) . .
C2 C1 C6 126.11(13) . .
C5 C1 Ti1 73.89(8) . .
C2 C1 Ti1 73.23(7) . .
C6 C1 Ti1 124.87(9) . .
C3 C2 C1 108.10(12) . .
C3 C2 C7 126.15(13) . .
C1 C2 C7 124.52(12) . .
C3 C2 Ti1 73.87(7) . .
C1 C2 Ti1 72.16(8) . .
C7 C2 Ti1 129.74(9) . .
C4 C3 C2 107.97(12) . .
C4 C3 C8 125.15(12) . .
C2 C3 C8 126.16(12) . .
C4 C3 Ti1 72.72(8) . .
C2 C3 Ti1 71.94(7) . .
C8 C3 Ti1 128.59(9) . .
C3 C4 C5 108.00(12) . .
C3 C4 C9 124.46(13) . .
C5 C4 C9 126.80(13) . .
C3 C4 Ti1 73.28(7) . .
C5 C4 Ti1 72.64(7) . .
C9 C4 Ti1 127.57(10) . .
C1 C5 C4 108.06(12) . .
C1 C5 C10 124.34(13) . .
C4 C5 C10 126.62(13) . .
C1 C5 Ti1 71.84(7) . .
C4 C5 Ti1 73.05(8) . .
C10 C5 Ti1 129.70(10) . .
C1 C6 H6A 109.5 . .
C1 C6 H6B 109.5 . .
H6A C6 H6B 109.5 . .
C1 C6 H6C 109.5 . .
H6A C6 H6C 109.5 . .
H6B C6 H6C 109.5 . .
C2 C7 H7A 109.5 . .
C2 C7 H7B 109.5 . .
H7A C7 H7B 109.5 . .
C2 C7 H7C 109.5 . .
H7A C7 H7C 109.5 . .
H7B C7 H7C 109.5 . .
C3 C8 H8A 109.5 . .
C3 C8 H8B 109.5 . .
H8A C8 H8B 109.5 . .
C3 C8 H8C 109.5 . .
H8A C8 H8C 109.5 . .
H8B C8 H8C 109.5 . .
C4 C9 H9A 109.5 . .
C4 C9 H9B 109.5 . .
H9A C9 H9B 109.5 . .
C4 C9 H9C 109.5 . .
H9A C9 H9C 109.5 . .
H9B C9 H9C 109.5 . .
C5 C10 H10A 109.5 . .
C5 C10 H10B 109.5 . .
H10A C10 H10B 109.5 . .
C5 C10 H10C 109.5 . .
H10A C10 H10C 109.5 . .
H10B C10 H10C 109.5 . .
C15 C11 C12 107.52(12) . .
C15 C11 C16 127.79(12) . .
C12 C11 C16 124.51(12) . .
C15 C11 Ti1 72.95(8) . .
C12 C11 Ti1 71.75(7) . .
C16 C11 Ti1 117.11(9) . .
C13 C12 C11 108.26(12) . .
C13 C12 Ti1 73.52(8) . .
C11 C12 Ti1 73.52(8) . .
C13 C12 H12 125.9 . .
C11 C12 H12 125.9 . .
Ti1 C12 H12 119.0 . .
C14 C13 C12 107.79(12) . .
C14 C13 Ti1 73.00(8) . .
C12 C13 Ti1 71.81(8) . .
C14 C13 H13 126.1 . .
C12 C13 H13 126.1 . .
Ti1 C13 H13 120.9 . .
C13 C14 C15 108.14(13) . .
C13 C14 Ti1 72.85(8) . .
C15 C14 Ti1 72.71(8) . .
C13 C14 H14 125.9 . .
C15 C14 H14 125.9 . .
Ti1 C14 H14 120.3 . .
C11 C15 C14 108.28(12) . .
C11 C15 Ti1 72.85(7) . .
C14 C15 Ti1 72.70(8) . .
C11 C15 H15 125.9 . .
C14 C15 H15 125.9 . .
Ti1 C15 H15 120.4 . .
C11 C16 C24 107.60(11) . .
C11 C16 C17 111.98(11) . .
C24 C16 C17 112.91(11) . .
C11 C16 H16 108.1 . .
C24 C16 H16 108.1 . .
C17 C16 H16 108.1 . .
C22 C17 C18 118.00(13) . .
C22 C17 C16 121.02(13) . .
C18 C17 C16 120.98(12) . .
C19 C18 C17 120.77(14) . .
C19 C18 H18 119.6 . .
C17 C18 H18 119.6 . .
C20 C19 C18 120.87(15) . .
C20 C19 H19 119.6 . .
C18 C19 H19 119.6 . .
C21 C20 C19 118.29(14) . .
C21 C20 C23 120.86(16) . .
C19 C20 C23 120.85(16) . .
C20 C21 C22 121.16(14) . .
C20 C21 H21 119.4 . .
C22 C21 H21 119.4 . .
C21 C22 C17 120.87(14) . .
C21 C22 H22 119.6 . .
C17 C22 H22 119.6 . .
C20 C23 H23A 109.5 . .
C20 C23 H23B 109.5 . .
H23A C23 H23B 109.5 . .
C20 C23 H23C 109.5 . .
H23A C23 H23C 109.5 . .
H23B C23 H23C 109.5 . .
C25 C24 C30 122.63(13) . .
C25 C24 C16 118.73(12) . .
C30 C24 C16 118.63(12) . .
C26 C25 C24 120.39(14) . .
C26 C25 H25 119.8 . .
C24 C25 H25 119.8 . .
C25 C26 C27 119.61(14) . .
C25 C26 H26 120.2 . .
C27 C26 H26 120.2 . .
C29 C27 C26 118.52(14) . .
C29 C27 C28 121.26(15) . .
C26 C27 C28 120.21(14) . .
C27 C28 H28A 109.5 . .
C27 C28 H28B 109.5 . .
H28A C28 H28B 109.5 . .
C27 C28 H28C 109.5 . .
H28A C28 H28C 109.5 . .
H28B C28 H28C 109.5 . .
C27 C29 C30 124.34(14) . .
C27 C29 H29 117.8 . .
C30 C29 H29 117.8 . .
C29 C30 C24 114.42(12) . .
C29 C30 Ti1 123.88(10) . .
C24 C30 Ti1 121.20(10) . .

loop_
_geom_bond_atom_site_label_1
_geom_bond_atom_site_label_2
_geom_bond_distance
_geom_bond_site_symmetry_2
Ti1 N1 2.0119(11) .
Ti1 C30 2.2426(14) .
Ti1 C12 2.3663(13) .
Ti1 C13 2.3884(14) .
Ti1 C11 2.3892(13) .
Ti1 C1 2.3904(13) .
Ti1 C15 2.3904(13) .
Ti1 C14 2.3904(14) .
Ti1 C2 2.4043(13) .
Ti1 C5 2.4169(13) .
Ti1 C4 2.4221(13) .
Ti1 C3 2.4293(13) .
N1 N1 1.151(2) 2_666
C1 C5 1.4168(19) .
C1 C2 1.426(2) .
C1 C6 1.5027(19) .
C2 C3 1.4212(17) .
C2 C7 1.4981(19) .
C3 C4 1.4182(19) .
C3 C8 1.496(2) .
C4 C5 1.427(2) .
C4 C9 1.5046(18) .
C5 C10 1.500(2) .
C6 H6A 0.9800 .
C6 H6B 0.9800 .
C6 H6C 0.9800 .
C7 H7A 0.9800 .
C7 H7B 0.9800 .
C7 H7C 0.9800 .
C8 H8A 0.9800 .
C8 H8B 0.9800 .
C8 H8C 0.9800 .
C9 H9A 0.9800 .
C9 H9B 0.9800 .
C9 H9C 0.9800 .
C10 H10A 0.9800 .
C10 H10B 0.9800 .
C10 H10C 0.9800 .
C11 C15 1.4054(19) .
C11 C12 1.4197(18) .
C11 C16 1.5060(19) .
C12 C13 1.417(2) .
C12 H12 0.9500 .
C13 C14 1.403(2) .
C13 H13 0.9500 .
C14 C15 1.421(2) .
C14 H14 0.9500 .
C15 H15 0.9500 .
C16 C24 1.522(2) .
C16 C17 1.5241(19) .
C16 H16 1.0000 .
C17 C22 1.388(2) .
C17 C18 1.393(2) .
C18 C19 1.3923(19) .
C18 H18 0.9500 .
C19 C20 1.384(2) .
C19 H19 0.9500 .
C20 C21 1.383(2) .
C20 C23 1.509(2) .
C21 C22 1.387(2) .
C21 H21 0.9500 .
C22 H22 0.9500 .
C23 H23A 0.9800 .
C23 H23B 0.9800 .
C23 H23C 0.9800 .
C24 C25 1.398(2) .
C24 C30 1.4116(19) .
C25 C26 1.383(2) .
C25 H25 0.9500 .
C26 C27 1.402(2) .
C26 H26 0.9500 .
C27 C29 1.394(2) .
C27 C28 1.514(2) .
C28 H28A 0.9800 .
C28 H28B 0.9800 .
C28 H28C 0.9800 .
C29 C30 1.4096(19) .
C29 H29 0.9500 .

loop_
_geom_torsion_atom_site_label_1
_geom_torsion_atom_site_label_2
_geom_torsion_atom_site_label_3
_geom_torsion_atom_site_label_4
_geom_torsion
_geom_torsion_site_symmetry_1
_geom_torsion_site_symmetry_2
_geom_torsion_site_symmetry_3
_geom_torsion_site_symmetry_4
C5 C1 C2 C3 0.67(15) . . . .
C6 C1 C2 C3 173.06(12) . . . .
Ti1 C1 C2 C3 -65.65(9) . . . .
C5 C1 C2 C7 -167.25(12) . . . .
C6 C1 C2 C7 5.1(2) . . . .
Ti1 C1 C2 C7 126.43(12) . . . .
C5 C1 C2 Ti1 66.32(9) . . . .
C6 C1 C2 Ti1 -121.29(13) . . . .
C1 C2 C3 C4 0.26(15) . . . .
C7 C2 C3 C4 167.93(13) . . . .
Ti1 C2 C3 C4 -64.27(9) . . . .
C1 C2 C3 C8 -170.41(13) . . . .
C7 C2 C3 C8 -2.7(2) . . . .
Ti1 C2 C3 C8 125.05(13) . . . .
C1 C2 C3 Ti1 64.53(9) . . . .
C7 C2 C3 Ti1 -127.80(13) . . . .
C2 C3 C4 C5 -1.09(15) . . . .
C8 C3 C4 C5 169.71(13) . . . .
Ti1 C3 C4 C5 -64.84(9) . . . .
C2 C3 C4 C9 -171.77(13) . . . .
C8 C3 C4 C9 -1.0(2) . . . .
Ti1 C3 C4 C9 124.48(13) . . . .
C2 C3 C4 Ti1 63.76(9) . . . .
C8 C3 C4 Ti1 -125.45(13) . . . .
C2 C1 C5 C4 -1.34(15) . . . .
C6 C1 C5 C4 -173.78(13) . . . .
Ti1 C1 C5 C4 64.55(9) . . . .
C2 C1 C5 C10 167.95(13) . . . .
C6 C1 C5 C10 -4.5(2) . . . .
Ti1 C1 C5 C10 -126.17(14) . . . .
C2 C1 C5 Ti1 -65.88(9) . . . .
C6 C1 C5 Ti1 121.67(14) . . . .
C3 C4 C5 C1 1.50(15) . . . .
C9 C4 C5 C1 171.91(13) . . . .
Ti1 C4 C5 C1 -63.76(9) . . . .
C3 C4 C5 C10 -167.47(14) . . . .
C9 C4 C5 C10 2.9(2) . . . .
Ti1 C4 C5 C10 127.27(15) . . . .
C3 C4 C5 Ti1 65.26(9) . . . .
C9 C4 C5 Ti1 -124.34(14) . . . .
C15 C11 C12 C13 -1.18(15) . . . .
C16 C11 C12 C13 -176.67(12) . . . .
Ti1 C11 C12 C13 -65.85(10) . . . .
C15 C11 C12 Ti1 64.66(9) . . . .
C16 C11 C12 Ti1 -110.82(13) . . . .
C11 C12 C13 C14 1.23(16) . . . .
Ti1 C12 C13 C14 -64.62(10) . . . .
C11 C12 C13 Ti1 65.85(9) . . . .
C12 C13 C14 C15 -0.80(16) . . . .
Ti1 C13 C14 C15 -64.63(10) . . . .
C12 C13 C14 Ti1 63.83(10) . . . .
C12 C11 C15 C14 0.69(15) . . . .
C16 C11 C15 C14 175.98(13) . . . .
Ti1 C11 C15 C14 64.56(10) . . . .
C12 C11 C15 Ti1 -63.87(9) . . . .
C16 C11 C15 Ti1 111.42(14) . . . .
C13 C14 C15 C11 0.07(16) . . . .
Ti1 C14 C15 C11 -64.66(9) . . . .
C13 C14 C15 Ti1 64.72(10) . . . .
C15 C11 C16 C24 -112.39(15) . . . .
C12 C11 C16 C24 62.16(16) . . . .
Ti1 C11 C16 C24 -23.53(13) . . . .
C15 C11 C16 C17 12.25(19) . . . .
C12 C11 C16 C17 -173.20(12) . . . .
Ti1 C11 C16 C17 101.10(11) . . . .
C11 C16 C17 C22 89.79(16) . . . .
C24 C16 C17 C22 -148.58(14) . . . .
C11 C16 C17 C18 -89.48(16) . . . .
C24 C16 C17 C18 32.15(18) . . . .
C22 C17 C18 C19 1.1(2) . . . .
C16 C17 C18 C19 -179.63(14) . . . .
C17 C18 C19 C20 1.2(2) . . . .
C18 C19 C20 C21 -2.3(2) . . . .
C18 C19 C20 C23 176.94(16) . . . .
C19 C20 C21 C22 1.2(2) . . . .
C23 C20 C21 C22 -178.04(16) . . . .
C20 C21 C22 C17 1.1(3) . . . .
C18 C17 C22 C21 -2.2(2) . . . .
C16 C17 C22 C21 178.53(14) . . . .
C11 C16 C24 C25 -161.30(12) . . . .
C17 C16 C24 C25 74.62(16) . . . .
C11 C16 C24 C30 17.73(16) . . . .
C17 C16 C24 C30 -106.34(14) . . . .
C30 C24 C25 C26 -2.3(2) . . . .
C16 C24 C25 C26 176.66(13) . . . .
C24 C25 C26 C27 -0.6(2) . . . .
C25 C26 C27 C29 2.3(2) . . . .
C25 C26 C27 C28 -176.70(15) . . . .
C26 C27 C29 C30 -1.4(2) . . . .
C28 C27 C29 C30 177.61(14) . . . .
C27 C29 C30 C24 -1.3(2) . . . .
C27 C29 C30 Ti1 -173.18(11) . . . .
C25 C24 C30 C29 3.12(19) . . . .
C16 C24 C30 C29 -175.87(12) . . . .
C25 C24 C30 Ti1 175.29(10) . . . .
C16 C24 C30 Ti1 -3.71(16) . . . .
